data_7714840
loop_
_publ_author_name
'Donnelly, Laurie J.'
'Lin, Jian-Bin'
'Gelfand, Benjamin S.'
'Chang, Chia Yun'
'Piers, Warren E.'

_publ_section_title
;
 Ruthenium polyhydrides supported by rigid PCP pincer ligands: dynamic
 behaviour and reactions with CO<sub>2</sub>.
;
_journal_issue 4
_journal_name_full 'Dalton transactions (Cambridge, England : 2003)'
_journal_page_first 1862
_journal_page_last 1869
_journal_paper_doi 10.1039/d3dt04014c
_journal_volume 53
_journal_year 2024
_chemical_formula_moiety 'C32 H50 Cl2 N2 P2 Ru'
_chemical_formula_sum 'C32 H50 Cl2 N2 P2 Ru'
_chemical_formula_weight 696.65
_space_group_crystal_system monoclinic
_space_group_IT_number 14
_space_group_name_Hall '-P 2ybc'
_space_group_name_H-M_alt 'P 1 21/c 1'
_atom_sites_solution_hydrogens geom
_atom_sites_solution_primary dual
_audit_creation_date 2019-07-02
_audit_creation_method
;
Olex2 1.2
(compiled 2018.05.29 svn.r3508 for OlexSys, GUI svn.r5506)
;
_audit_update_record
;
2023-11-20 deposited with the CCDC.	2023-12-26 downloaded from the CCDC.
;
_cell_angle_alpha 90
_cell_angle_beta 104.432(2)
_cell_angle_gamma 90
_cell_formula_units_Z 4
_cell_length_a 19.0383(10)
_cell_length_b 9.7315(5)
_cell_length_c 18.7775(9)
_cell_measurement_reflns_used 9632
_cell_measurement_temperature 173
_cell_measurement_theta_max 28.232
_cell_measurement_theta_min 2.733
_cell_volume 3369.1(3)
_computing_cell_refinement 'SAINT v8.37A (Bruker, 2015)'
_computing_data_reduction 'SAINT v8.37A (Bruker, 2015)'
_computing_molecular_graphics 'Olex2 (Dolomanov et al., 2009)'
_computing_publication_material 'Olex2 (Dolomanov et al., 2009)'
_computing_structure_refinement 'XL (Sheldrick, 2008)'
_computing_structure_solution 'ShelXT (Sheldrick, 2015)'
_diffrn_ambient_temperature 173
_diffrn_measured_fraction_theta_full 0.997
_diffrn_measured_fraction_theta_max 0.997
_diffrn_measurement_device_type 'Bruker APEX-II CCD'
_diffrn_measurement_method '\f and \w scans'
_diffrn_radiation_type MoK\a
_diffrn_radiation_wavelength 0.71073
_diffrn_reflns_av_R_equivalents 0.0606
_diffrn_reflns_av_unetI/netI 0.0482
_diffrn_reflns_Laue_measured_fraction_full 0.997
_diffrn_reflns_Laue_measured_fraction_max 0.997
_diffrn_reflns_limit_h_max 24
_diffrn_reflns_limit_h_min -25
_diffrn_reflns_limit_k_max 12
_diffrn_reflns_limit_k_min -12
_diffrn_reflns_limit_l_max 25
_diffrn_reflns_limit_l_min -22
_diffrn_reflns_number 51846
_diffrn_reflns_point_group_measured_fraction_full 0.997
_diffrn_reflns_point_group_measured_fraction_max 0.997
_diffrn_reflns_theta_full 25.242
_diffrn_reflns_theta_max 28.264
_diffrn_reflns_theta_min 3.429
_diffrn_standards_number 0
_exptl_absorpt_coefficient_mu 0.743
_exptl_absorpt_correction_T_max 0.9611
_exptl_absorpt_correction_T_min 0.7705
_exptl_absorpt_correction_type multi-scan
_exptl_absorpt_process_details
'SADABS-2016/2 (Bruker,2016/2) was used for absorption correction. wR2(int) was 0.0647 before and 0.0584 after correction. The Ratio of minimum to maximum transmission is 0.8017. The \l/2 correction factor is Not present.'
_exptl_crystal_colour 'dark red'
_exptl_crystal_colour_modifier dark
_exptl_crystal_colour_primary red
_exptl_crystal_density_diffrn 1.373
_exptl_crystal_description block
_exptl_crystal_F_000 1456.0
_exptl_crystal_size_max 0.384
_exptl_crystal_size_mid 0.272
_exptl_crystal_size_min 0.21
_refine_diff_density_max 0.576
_refine_diff_density_min -0.485
_refine_diff_density_rms 0.088
_refine_ls_extinction_method none
_refine_ls_goodness_of_fit_ref 1.037
_refine_ls_hydrogen_treatment constr
_refine_ls_matrix_type full
_refine_ls_number_parameters 366
_refine_ls_number_reflns 8326
_refine_ls_number_restraints 0
_refine_ls_restrained_S_all 1.037
_refine_ls_R_factor_all 0.0509
_refine_ls_R_factor_gt 0.0338
_refine_ls_shift/su_max 0.001
_refine_ls_shift/su_mean 0.000
_refine_ls_structure_factor_coef Fsqd
_refine_ls_weighting_details 'w=1/[\s^2^(Fo^2^)+(0.0273P)^2^+2.5091P] where P=(Fo^2^+2Fc^2^)/3'
_refine_ls_weighting_scheme calc
_refine_ls_wR_factor_gt 0.0710
_refine_ls_wR_factor_ref 0.0790
_reflns_Friedel_coverage 0.000
_reflns_number_gt 6589
_reflns_number_total 8326
_reflns_threshold_expression 'I > 2\s(I)'
_cod_data_source_file d3dt04014c2.cif
_cod_data_source_block ld38
_cod_depositor_comments 'Adding full bibliography for 7714837--7714844.cif.'
_cod_database_code 7714840
_shelx_shelxl_version_number 2018/3
_shelx_space_group_comment
;
The symmetry employed for this shelxl refinement is uniquely defined
by the following loop, which should always be used as a source of
symmetry information in preference to the above space-group names.
They are only intended as comments.
;
_shelx_estimated_absorpt_t_max 0.860
_shelx_estimated_absorpt_t_min 0.765
_olex2_refinement_description
;
1. Fixed Uiso
 At 1.2 times of:
  All C(H) groups
 At 1.5 times of:
  All C(H,H,H) groups
2.a Ternary CH refined with riding coordinates:
 C22(H22), C25(H25), C28(H28), C31(H31)
2.b Aromatic/amide H refined with riding coordinates:
 C2(H2), C4(H4), C8(H8), C10(H10)
2.c Idealised Me refined as rotating group:
 C15(H15A,H15B,H15C), C16(H16A,H16B,H16C), C17(H17A,H17B,H17C), C18(H18A,H18B,
 H18C), C19(H19A,H19B,H19C), C20(H20A,H20B,H20C), C21(H21A,H21B,H21C), C23(H23A,
 H23B,H23C), C24(H24A,H24B,H24C), C26(H26A,H26B,H26C), C27(H27A,H27B,H27C),
 C29(H29A,H29B,H29C), C30(H30A,H30B,H30C), C32(H32A,H32B,H32C)
;
_olex2_submission_special_instructions 'No special instructions were received'

loop_
_space_group_symop_operation_xyz
'x, y, z'
'-x, y+1/2, -z+1/2'
'-x, -y, -z'
'x, -y-1/2, z-1/2'

loop_
_atom_site_label
_atom_site_type_symbol
_atom_site_fract_x
_atom_site_fract_y
_atom_site_fract_z
_atom_site_U_iso_or_equiv
_atom_site_adp_type
_atom_site_occupancy
_atom_site_site_symmetry_order
_atom_site_calc_flag
_atom_site_refinement_flags_posn
_atom_site_refinement_flags_adp
_atom_site_refinement_flags_occupancy
_atom_site_disorder_assembly
_atom_site_disorder_group
Ru1 Ru 0.21880(2) 0.47532(2) 0.77291(2) 0.01456(6) Uani 1 1 d . . . . .
Cl1 Cl 0.13848(3) 0.28741(6) 0.74851(4) 0.02979(15) Uani 1 1 d . . . . .
Cl2 Cl 0.27714(3) 0.63348(6) 0.86311(3) 0.02213(13) Uani 1 1 d . . . . .
P1 P 0.12236(3) 0.62492(6) 0.72342(3) 0.01639(13) Uani 1 1 d . . . . .
P2 P 0.32142(3) 0.33161(6) 0.79748(3) 0.01620(13) Uani 1 1 d . . . . .
N1 N 0.12883(12) 1.0150(2) 0.53182(11) 0.0244(5) Uani 1 1 d . . . . .
N2 N 0.53057(12) 0.3576(2) 0.66208(12) 0.0334(6) Uani 1 1 d . . . . .
C1 C 0.16228(12) 0.7287(2) 0.66389(12) 0.0167(5) Uani 1 1 d . . . . .
C2 C 0.13150(13) 0.8439(2) 0.62668(12) 0.0191(5) Uani 1 1 d . . . . .
H2 H 0.090810 0.885409 0.638758 0.023 Uiso 1 1 calc R . . . .
C3 C 0.15980(13) 0.9010(2) 0.57069(12) 0.0188(5) Uani 1 1 d . . . . .
C4 C 0.22008(13) 0.8352(2) 0.55538(12) 0.0192(5) Uani 1 1 d . . . . .
H4 H 0.238660 0.869395 0.516349 0.023 Uiso 1 1 calc R . . . .
C5 C 0.25374(12) 0.7220(2) 0.59487(11) 0.0155(5) Uani 1 1 d . . . . .
C6 C 0.31807(13) 0.6577(2) 0.57317(12) 0.0170(5) Uani 1 1 d . . . . .
C7 C 0.35827(13) 0.5539(2) 0.62993(12) 0.0172(5) Uani 1 1 d . . . . .
C8 C 0.42413(14) 0.5022(2) 0.62242(13) 0.0228(5) Uani 1 1 d . . . . .
H8 H 0.442099 0.533415 0.582397 0.027 Uiso 1 1 calc R . . . .
C9 C 0.46538(13) 0.4058(3) 0.67117(13) 0.0232(5) Uani 1 1 d . . . . .
C10 C 0.43693(13) 0.3603(2) 0.72947(12) 0.0214(5) Uani 1 1 d . . . . .
H10 H 0.463733 0.297458 0.764608 0.026 Uiso 1 1 calc R . . . .
C11 C 0.37005(13) 0.4069(2) 0.73575(11) 0.0164(5) Uani 1 1 d . . . . .
C12 C 0.32933(12) 0.5043(2) 0.68696(11) 0.0146(5) Uani 1 1 d . . . . .
C13 C 0.25853(12) 0.5500(2) 0.69772(11) 0.0141(4) Uani 1 1 d . . . . .
C14 C 0.22533(12) 0.6662(2) 0.65146(11) 0.0147(4) Uani 1 1 d . . . . .
C15 C 0.07611(14) 1.0945(3) 0.55891(14) 0.0262(6) Uani 1 1 d . . . . .
H15A H 0.035031 1.035640 0.561381 0.039 Uiso 1 1 calc GR . . . .
H15B H 0.058847 1.171559 0.525508 0.039 Uiso 1 1 calc GR . . . .
H15C H 0.098965 1.129964 0.608082 0.039 Uiso 1 1 calc GR . . . .
C16 C 0.16739(15) 1.0888(3) 0.48573(15) 0.0312(6) Uani 1 1 d . . . . .
H16A H 0.211845 1.128915 0.516641 0.047 Uiso 1 1 calc GR . . . .
H16B H 0.136390 1.162193 0.459144 0.047 Uiso 1 1 calc GR . . . .
H16C H 0.179891 1.025076 0.450403 0.047 Uiso 1 1 calc GR . . . .
C17 C 0.37049(14) 0.7710(3) 0.56078(14) 0.0247(5) Uani 1 1 d . . . . .
H17A H 0.346185 0.828297 0.518966 0.037 Uiso 1 1 calc GR . . . .
H17B H 0.413594 0.728548 0.550494 0.037 Uiso 1 1 calc GR . . . .
H17C H 0.384982 0.828100 0.605008 0.037 Uiso 1 1 calc GR . . . .
C18 C 0.28828(14) 0.5783(3) 0.50045(12) 0.0253(6) Uani 1 1 d . . . . .
H18A H 0.254202 0.507618 0.507980 0.038 Uiso 1 1 calc GR . . . .
H18B H 0.328559 0.534803 0.485123 0.038 Uiso 1 1 calc GR . . . .
H18C H 0.263229 0.642371 0.462222 0.038 Uiso 1 1 calc GR . . . .
C19 C 0.54880(15) 0.3751(3) 0.59276(14) 0.0302(6) Uani 1 1 d . . . . .
H19A H 0.508896 0.341201 0.553004 0.045 Uiso 1 1 calc GR . . . .
H19B H 0.593009 0.323224 0.593113 0.045 Uiso 1 1 calc GR . . . .
H19C H 0.556911 0.472765 0.584930 0.045 Uiso 1 1 calc GR . . . .
C20 C 0.57275(16) 0.2626(3) 0.71471(15) 0.0377(7) Uani 1 1 d . . . . .
H20A H 0.581287 0.301755 0.764219 0.057 Uiso 1 1 calc GR . . . .
H20B H 0.619356 0.245791 0.702951 0.057 Uiso 1 1 calc GR . . . .
H20C H 0.546283 0.175753 0.712735 0.057 Uiso 1 1 calc GR . . . .
C21 C 0.12631(17) 0.8513(4) 0.81717(18) 0.0516(9) Uani 1 1 d . . . . .
H21A H 0.169199 0.810281 0.850351 0.077 Uiso 1 1 calc GR . . . .
H21B H 0.100056 0.906548 0.845732 0.077 Uiso 1 1 calc GR . . . .
H21C H 0.141456 0.910049 0.781308 0.077 Uiso 1 1 calc GR . . . .
C22 C 0.07714(14) 0.7382(3) 0.77712(13) 0.0245(5) Uani 1 1 d . . . . .
H22 H 0.035296 0.783099 0.741896 0.029 Uiso 1 1 calc R . . . .
C23 C 0.0465(2) 0.6492(4) 0.82911(18) 0.0540(10) Uani 1 1 d . . . . .
H23A H 0.015602 0.577403 0.800915 0.081 Uiso 1 1 calc GR . . . .
H23B H 0.017821 0.706487 0.854234 0.081 Uiso 1 1 calc GR . . . .
H23C H 0.086520 0.606651 0.865577 0.081 Uiso 1 1 calc GR . . . .
C24 C -0.01949(14) 0.6379(3) 0.62343(14) 0.0309(6) Uani 1 1 d . . . . .
H24A H -0.041519 0.666383 0.663019 0.046 Uiso 1 1 calc GR . . . .
H24B H -0.055454 0.588538 0.585682 0.046 Uiso 1 1 calc GR . . . .
H24C H -0.002906 0.719330 0.601550 0.046 Uiso 1 1 calc GR . . . .
C25 C 0.04539(13) 0.5433(3) 0.65483(13) 0.0231(5) Uani 1 1 d . . . . .
H25 H 0.027122 0.466399 0.680669 0.028 Uiso 1 1 calc R . . . .
C26 C 0.07254(15) 0.4790(3) 0.59231(14) 0.0307(6) Uani 1 1 d . . . . .
H26A H 0.084443 0.551863 0.561249 0.046 Uiso 1 1 calc GR . . . .
H26B H 0.034628 0.419944 0.562692 0.046 Uiso 1 1 calc GR . . . .
H26C H 0.115960 0.423957 0.612936 0.046 Uiso 1 1 calc GR . . . .
C27 C 0.34301(18) 0.3008(4) 0.94839(14) 0.0445(8) Uani 1 1 d . . . . .
H27A H 0.320546 0.389228 0.954471 0.067 Uiso 1 1 calc GR . . . .
H27B H 0.375748 0.273347 0.995232 0.067 Uiso 1 1 calc GR . . . .
H27C H 0.305186 0.231022 0.932881 0.067 Uiso 1 1 calc GR . . . .
C28 C 0.38630(14) 0.3148(3) 0.88961(12) 0.0262(6) Uani 1 1 d . . . . .
H28 H 0.414433 0.227986 0.889705 0.031 Uiso 1 1 calc R . . . .
C29 C 0.44016(15) 0.4321(3) 0.90938(15) 0.0368(7) Uani 1 1 d . . . . .
H29A H 0.467798 0.439880 0.871960 0.055 Uiso 1 1 calc GR . . . .
H29B H 0.473463 0.414137 0.957383 0.055 Uiso 1 1 calc GR . . . .
H29C H 0.413998 0.518135 0.911545 0.055 Uiso 1 1 calc GR . . . .
C30 C 0.28395(18) 0.0529(3) 0.80892(19) 0.0469(8) Uani 1 1 d . . . . .
H30A H 0.312368 0.053240 0.860210 0.070 Uiso 1 1 calc GR . . . .
H30B H 0.283230 -0.040115 0.788783 0.070 Uiso 1 1 calc GR . . . .
H30C H 0.234221 0.082461 0.806604 0.070 Uiso 1 1 calc GR . . . .
C31 C 0.31805(16) 0.1507(3) 0.76433(15) 0.0311(6) Uani 1 1 d . . . . .
H31 H 0.369445 0.120299 0.770885 0.037 Uiso 1 1 calc R . . . .
C32 C 0.28171(18) 0.1419(3) 0.68140(16) 0.0435(8) Uani 1 1 d . . . . .
H32A H 0.231134 0.171992 0.672324 0.065 Uiso 1 1 calc GR . . . .
H32B H 0.283261 0.046746 0.664747 0.065 Uiso 1 1 calc GR . . . .
H32C H 0.307638 0.201320 0.654379 0.065 Uiso 1 1 calc GR . . . .

loop_
_atom_site_aniso_label
_atom_site_aniso_U_11
_atom_site_aniso_U_22
_atom_site_aniso_U_33
_atom_site_aniso_U_23
_atom_site_aniso_U_13
_atom_site_aniso_U_12
Ru1 0.01321(10) 0.01663(9) 0.01432(9) 0.00132(7) 0.00435(7) -0.00167(7)
Cl1 0.0198(3) 0.0221(3) 0.0435(4) 0.0058(3) 0.0005(3) -0.0063(3)
Cl2 0.0220(3) 0.0245(3) 0.0197(3) -0.0060(2) 0.0048(2) -0.0022(2)
P1 0.0135(3) 0.0191(3) 0.0177(3) 0.0012(2) 0.0059(2) -0.0001(2)
P2 0.0173(3) 0.0158(3) 0.0158(3) 0.0024(2) 0.0046(2) 0.0001(2)
N1 0.0248(12) 0.0205(10) 0.0300(11) 0.0071(9) 0.0112(9) 0.0062(9)
N2 0.0295(13) 0.0464(15) 0.0305(12) 0.0174(10) 0.0192(10) 0.0223(11)
C1 0.0166(12) 0.0172(11) 0.0172(11) -0.0013(9) 0.0058(9) -0.0016(9)
C2 0.0160(12) 0.0181(11) 0.0247(12) 0.0002(9) 0.0076(10) 0.0033(10)
C3 0.0174(12) 0.0161(11) 0.0228(12) 0.0022(9) 0.0046(9) 0.0010(9)
C4 0.0201(12) 0.0198(11) 0.0201(11) 0.0037(9) 0.0097(9) 0.0027(10)
C5 0.0142(11) 0.0168(11) 0.0154(10) -0.0007(9) 0.0037(9) 0.0002(9)
C6 0.0185(12) 0.0178(11) 0.0158(10) 0.0023(9) 0.0063(9) 0.0030(9)
C7 0.0173(12) 0.0186(12) 0.0162(10) -0.0003(9) 0.0053(9) 0.0009(9)
C8 0.0234(13) 0.0290(14) 0.0193(11) 0.0074(10) 0.0118(10) 0.0069(11)
C9 0.0197(13) 0.0287(13) 0.0232(12) 0.0033(10) 0.0093(10) 0.0084(11)
C10 0.0222(13) 0.0238(13) 0.0191(11) 0.0053(9) 0.0070(10) 0.0070(10)
C11 0.0193(12) 0.0156(11) 0.0149(10) -0.0003(8) 0.0054(9) 0.0008(9)
C12 0.0150(11) 0.0165(11) 0.0122(10) 0.0000(8) 0.0034(8) -0.0021(9)
C13 0.0135(11) 0.0160(11) 0.0129(10) -0.0034(8) 0.0037(8) -0.0021(9)
C14 0.0140(11) 0.0156(11) 0.0149(10) -0.0010(8) 0.0043(8) -0.0002(9)
C15 0.0271(14) 0.0207(13) 0.0313(13) 0.0022(10) 0.0084(11) 0.0075(11)
C16 0.0355(16) 0.0245(13) 0.0357(14) 0.0130(11) 0.0131(12) 0.0078(12)
C17 0.0211(13) 0.0270(13) 0.0287(13) 0.0056(10) 0.0112(10) 0.0028(11)
C18 0.0301(15) 0.0269(13) 0.0179(11) -0.0009(10) 0.0044(10) 0.0074(12)
C19 0.0272(15) 0.0392(16) 0.0302(14) 0.0065(12) 0.0182(11) 0.0115(12)
C20 0.0294(16) 0.0499(18) 0.0380(15) 0.0189(14) 0.0164(12) 0.0229(14)
C21 0.0334(18) 0.060(2) 0.058(2) -0.0353(17) 0.0062(15) 0.0093(16)
C22 0.0189(13) 0.0323(14) 0.0239(12) 0.0007(10) 0.0082(10) 0.0068(11)
C23 0.065(2) 0.060(2) 0.054(2) 0.0240(17) 0.0458(18) 0.0276(19)
C24 0.0216(14) 0.0316(15) 0.0342(14) 0.0057(11) -0.0032(11) -0.0016(12)
C25 0.0176(12) 0.0231(13) 0.0258(12) 0.0051(10) 0.0004(10) -0.0039(10)
C26 0.0327(16) 0.0282(14) 0.0259(13) -0.0041(11) -0.0028(11) -0.0026(12)
C27 0.052(2) 0.063(2) 0.0220(13) 0.0170(14) 0.0145(13) 0.0163(17)
C28 0.0267(14) 0.0325(14) 0.0181(11) 0.0063(10) 0.0034(10) 0.0090(12)
C29 0.0288(16) 0.0465(18) 0.0298(14) -0.0121(13) -0.0027(12) 0.0068(14)
C30 0.0413(19) 0.0268(16) 0.072(2) 0.0101(15) 0.0135(17) -0.0040(14)
C31 0.0362(16) 0.0186(13) 0.0390(15) -0.0021(11) 0.0102(12) -0.0024(12)
C32 0.048(2) 0.0361(17) 0.0453(17) -0.0232(14) 0.0092(15) -0.0101(15)

loop_
_atom_type_symbol
_atom_type_description
_atom_type_scat_dispersion_real
_atom_type_scat_dispersion_imag
_atom_type_scat_source
C C 0.0033 0.0016 'International Tables Vol C Tables 4.2.6.8 and 6.1.1.4'
H H 0.0000 0.0000 'International Tables Vol C Tables 4.2.6.8 and 6.1.1.4'
N N 0.0061 0.0033 'International Tables Vol C Tables 4.2.6.8 and 6.1.1.4'
P P 0.1023 0.0942 'International Tables Vol C Tables 4.2.6.8 and 6.1.1.4'
Cl Cl 0.1484 0.1585 'International Tables Vol C Tables 4.2.6.8 and 6.1.1.4'
Ru Ru -1.2594 0.8363 'International Tables Vol C Tables 4.2.6.8 and 6.1.1.4'

loop_
_geom_angle_atom_site_label_1
_geom_angle_atom_site_label_2
_geom_angle_atom_site_label_3
_geom_angle
_geom_angle_site_symmetry_1
_geom_angle_site_symmetry_3
_geom_angle_publ_flag
Cl2 Ru1 Cl1 144.64(2) . . ?
Cl2 Ru1 P2 91.59(2) . . ?
P1 Ru1 Cl1 89.92(2) . . ?
P1 Ru1 Cl2 93.53(2) . . ?
P1 Ru1 P2 167.46(2) . . ?
P2 Ru1 Cl1 92.51(2) . . ?
C13 Ru1 Cl1 120.72(6) . . ?
C13 Ru1 Cl2 94.63(6) . . ?
C13 Ru1 P1 83.44(7) . . ?
C13 Ru1 P2 84.74(7) . . ?
C1 P1 Ru1 100.57(8) . . ?
C1 P1 C22 109.22(11) . . ?
C1 P1 C25 100.92(11) . . ?
C22 P1 Ru1 125.45(8) . . ?
C22 P1 C25 103.76(12) . . ?
C25 P1 Ru1 114.25(8) . . ?
C11 P2 Ru1 99.56(8) . . ?
C11 P2 C28 107.66(11) . . ?
C11 P2 C31 98.59(12) . . ?
C28 P2 Ru1 124.02(9) . . ?
C31 P2 Ru1 122.57(9) . . ?
C31 P2 C28 100.75(12) . . ?
C3 N1 C15 119.0(2) . . ?
C3 N1 C16 120.0(2) . . ?
C15 N1 C16 116.0(2) . . ?
C9 N2 C19 120.0(2) . . ?
C9 N2 C20 119.9(2) . . ?
C19 N2 C20 118.5(2) . . ?
C2 C1 P1 125.37(19) . . ?
C2 C1 C14 122.6(2) . . ?
C14 C1 P1 111.49(16) . . ?
C1 C2 C3 120.5(2) . . ?
N1 C3 C2 121.4(2) . . ?
N1 C3 C4 121.5(2) . . ?
C4 C3 C2 117.1(2) . . ?
C5 C4 C3 122.9(2) . . ?
C4 C5 C6 118.6(2) . . ?
C4 C5 C14 119.5(2) . . ?
C14 C5 C6 121.85(19) . . ?
C5 C6 C7 112.49(18) . . ?
C5 C6 C17 109.94(19) . . ?
C5 C6 C18 107.44(19) . . ?
C7 C6 C17 110.31(19) . . ?
C7 C6 C18 107.16(18) . . ?
C17 C6 C18 109.39(19) . . ?
C8 C7 C6 118.4(2) . . ?
C8 C7 C12 119.2(2) . . ?
C12 C7 C6 122.3(2) . . ?
C7 C8 C9 123.2(2) . . ?
N2 C9 C8 121.4(2) . . ?
N2 C9 C10 121.5(2) . . ?
C8 C9 C10 117.1(2) . . ?
C11 C10 C9 120.2(2) . . ?
C10 C11 P2 123.39(17) . . ?
C10 C11 C12 122.3(2) . . ?
C12 C11 P2 113.75(17) . . ?
C7 C12 C11 118.0(2) . . ?
C7 C12 C13 122.95(19) . . ?
C11 C12 C13 119.0(2) . . ?
C12 C13 Ru1 122.02(15) . . ?
C14 C13 Ru1 122.69(16) . . ?
C14 C13 C12 114.99(19) . . ?
C1 C14 C13 119.4(2) . . ?
C5 C14 C1 117.2(2) . . ?
C5 C14 C13 123.4(2) . . ?
C21 C22 P1 112.95(19) . . ?
C21 C22 C23 112.4(3) . . ?
C23 C22 P1 108.36(19) . . ?
C24 C25 P1 115.26(17) . . ?
C26 C25 P1 110.22(17) . . ?
C26 C25 C24 110.1(2) . . ?
C27 C28 P2 108.88(18) . . ?
C29 C28 P2 114.31(18) . . ?
C29 C28 C27 109.9(2) . . ?
C30 C31 P2 113.1(2) . . ?
C30 C31 C32 112.2(2) . . ?
C32 C31 P2 111.07(19) . . ?

loop_
_geom_bond_atom_site_label_1
_geom_bond_atom_site_label_2
_geom_bond_distance
_geom_bond_site_symmetry_2
_geom_bond_publ_flag
Ru1 Cl1 2.3544(6) . ?
Ru1 Cl2 2.3524(6) . ?
Ru1 P1 2.3460(6) . ?
Ru1 P2 2.3528(6) . ?
Ru1 C13 1.904(2) . ?
P1 C1 1.808(2) . ?
P1 C22 1.846(3) . ?
P1 C25 1.870(2) . ?
P2 C11 1.809(2) . ?
P2 C28 1.866(2) . ?
P2 C31 1.863(3) . ?
N1 C3 1.377(3) . ?
N1 C15 1.456(3) . ?
N1 C16 1.456(3) . ?
N2 C9 1.377(3) . ?
N2 C19 1.438(3) . ?
N2 C20 1.442(3) . ?
C1 C2 1.373(3) . ?
C1 C14 1.416(3) . ?
C2 C3 1.410(3) . ?
C3 C4 1.405(3) . ?
C4 C5 1.391(3) . ?
C5 C6 1.519(3) . ?
C5 C14 1.415(3) . ?
C6 C7 1.528(3) . ?
C6 C17 1.543(3) . ?
C6 C18 1.548(3) . ?
C7 C8 1.391(3) . ?
C7 C12 1.406(3) . ?
C8 C9 1.406(3) . ?
C9 C10 1.408(3) . ?
C10 C11 1.384(3) . ?
C11 C12 1.409(3) . ?
C12 C13 1.480(3) . ?
C13 C14 1.469(3) . ?
C21 C22 1.517(4) . ?
C22 C23 1.525(4) . ?
C24 C25 1.536(3) . ?
C25 C26 1.530(4) . ?
C27 C28 1.539(4) . ?
C28 C29 1.518(4) . ?
C30 C31 1.516(4) . ?
C31 C32 1.541(4) . ?
